data_2008356
loop_
_publ_author_name
'Sobanska, Sophie'
'Lagrenee, Michel'
'Wignacourt, Jean-Pierre'
'Holt, Elizabeth M.'

_publ_section_title
;Diaquabis(pyridazin-1-ium-3,6-dicarboxylato-<i>N</i>^2^,<i>O</i>^3^)copper(II)
 dihydrate
;
_journal_issue 4
_journal_name_full 'Acta Crystallographica Section C'
_journal_page_first 553
_journal_page_last 555
_journal_paper_doi 10.1107/S0108270199000116
_journal_volume 55
_journal_year 1999
_chemical_formula_iupac '[Cu (C6 H3 N2 O4)2 (H2 O)2], 2H2 O'
_chemical_formula_moiety 'C12 H14 Cu N4 O12'
_chemical_formula_sum 'C12 H14 Cu N4 O12'
_chemical_formula_weight 469.81
_chemical_name_common
;
Copper(II)diaquadi(3,6-dicarboxylatopyridazinium)dihydrate
;
_chemical_name_systematic
;
Copper(II)diaquadi(3,6-dicarboxylatopyridazinium)dihydrate
;
_space_group_IT_number 2
_symmetry_cell_setting triclinic
_symmetry_space_group_name_Hall '-P 1'
_symmetry_space_group_name_H-M 'P -1'
_cell_angle_alpha 74.52(3)
_cell_angle_beta 79.40(3)
_cell_angle_gamma 70.30(3)
_cell_formula_units_Z 1
_cell_length_a 5.406(4)
_cell_length_b 6.512(4)
_cell_length_c 13.118(5)
_cell_measurement_reflns_used 25
_cell_measurement_temperature 293(2)
_cell_measurement_theta_max 29.6
_cell_measurement_theta_min 15.0
_cell_volume 416.7(4)
_computing_cell_refinement XSCANS
_computing_data_collection 'XSCANS (Siemens, 1991)'
_computing_data_reduction XSCANS
_computing_molecular_graphics 'XP (Siemens, 1990)'
_computing_structure_refinement 'SHELXL97 (Sheldrick, 1997)'
_computing_structure_solution 'SHELXS97 (Sheldrick, 1990)'
_diffrn_ambient_temperature 293(2)
_diffrn_measured_fraction_theta_full 0.919
_diffrn_measured_fraction_theta_max 0.919
_diffrn_measurement_device_type 'Phillips PW1100'
_diffrn_measurement_method \w-2\q
_diffrn_radiation_monochromator graphite
_diffrn_radiation_source 'fine-focus sealed tube'
_diffrn_radiation_type MoK\a
_diffrn_radiation_wavelength 0.71069
_diffrn_reflns_av_R_equivalents 0.017
_diffrn_reflns_av_sigmaI/netI 0.0497
_diffrn_reflns_limit_h_max 7
_diffrn_reflns_limit_h_min -7
_diffrn_reflns_limit_k_max 9
_diffrn_reflns_limit_k_min -8
_diffrn_reflns_limit_l_max 18
_diffrn_reflns_limit_l_min 0
_diffrn_reflns_number 2343
_diffrn_reflns_theta_full 30.05
_diffrn_reflns_theta_max 30.05
_diffrn_reflns_theta_min 3.24
_diffrn_standards_decay_% <1
_diffrn_standards_interval_count 97
_diffrn_standards_interval_time 60
_diffrn_standards_number 3
_exptl_absorpt_coefficient_mu 1.391
_exptl_absorpt_correction_type none
_exptl_crystal_colour green-blue
_exptl_crystal_density_diffrn 1.872
_exptl_crystal_density_method 'not measured'
_exptl_crystal_description needle
_exptl_crystal_F_000 239
_exptl_crystal_size_max 0.2
_exptl_crystal_size_mid 0.1
_exptl_crystal_size_min 0.1
_refine_diff_density_max 0.49
_refine_diff_density_min -0.57
_refine_ls_extinction_method none
_refine_ls_goodness_of_fit_ref 1.083
_refine_ls_hydrogen_treatment mixed
_refine_ls_matrix_type full
_refine_ls_number_parameters 133
_refine_ls_number_reflns 2253
_refine_ls_number_restraints 0
_refine_ls_restrained_S_all 1.083
_refine_ls_R_factor_all 0.038
_refine_ls_R_factor_gt 0.035
_refine_ls_shift/su_max <0.001
_refine_ls_shift/su_mean 0.000
_refine_ls_structure_factor_coef Fsqd
_refine_ls_weighting_details 'w = 1/[\s^2^(Fo^2^)+(0.0355P)^2^+0.2065P] where P = (Fo^2^+2Fc^2^)/3'
_refine_ls_weighting_scheme calc
_refine_ls_wR_factor_ref 0.090
_reflns_number_gt 2144
_reflns_number_total 2253
_reflns_threshold_expression I>2\s(I)
_cod_data_source_file fr1155.cif
_cod_data_source_block FR1155
_cod_depositor_comments
;
The following automatic conversions were performed:

'_refine_ls_weighting_scheme' value 'calc w =
1/[\s^2^(Fo^2^)+(0.0355P)^2^+0.2065P] where P = (Fo^2^+2Fc^2^)/3' was
changed to 'calc'. New tag '_refine_ls_weighting_details' was
created. The value of the new tag was set to 'w =
1/[\s^2^(Fo^2^)+(0.0355P)^2^+0.2065P] where P = (Fo^2^+2Fc^2^)/3'.

Automatic conversion script
Id: cif_fix_values 3143 2015-03-26 13:38:13Z robertas 
;
_cod_original_sg_symbol_H-M 'P -1 '
_cod_database_code 2008356

loop_
_symmetry_equiv_pos_as_xyz
'x, y, z'
'-x, -y, -z'

loop_
_atom_site_label
_atom_site_fract_x
_atom_site_fract_y
_atom_site_fract_z
_atom_site_U_iso_or_equiv
_atom_site_adp_type
_atom_site_calc_flag
_atom_site_refinement_flags
_atom_site_occupancy
_atom_site_disorder_assembly
_atom_site_disorder_group
_atom_site_type_symbol
Cu1 0.5 0.5 0.5 0.02645(12) Uani d S 1 . . Cu
N1 0.6633(3) 0.5295(3) 0.35174(13) 0.0227(3) Uani d . 1 . . N
N2 0.9081(3) 0.4187(3) 0.32161(13) 0.0246(3) Uani d . 1 . . N
H2 1.0320 0.3842 0.3659 0.050 Uiso d R 1 . . H
C3 0.9876(4) 0.4497(3) 0.21853(16) 0.0249(4) Uani d . 1 . . C
C4 0.8285(5) 0.5928(4) 0.14063(17) 0.0297(4) Uani d . 1 . . C
H4A 0.8933 0.6102 0.0666 0.080 Uiso d R 1 . . H
C5 0.5754(5) 0.7080(4) 0.17333(16) 0.0295(4) Uani d . 1 . . C
H5A 0.4563 0.8106 0.1234 0.080 Uiso d R 1 . . H
C7 0.2236(4) 0.7753(3) 0.33136(16) 0.0244(4) Uani d . 1 . . C
C8 1.2709(4) 0.3193(4) 0.19226(17) 0.0287(4) Uani d . 1 . . C
O1 0.1948(3) 0.7219(3) 0.43240(12) 0.0289(3) Uani d . 1 . . O
O2 0.0534(3) 0.8954(3) 0.27335(14) 0.0385(4) Uani d . 1 . . O
O3 1.4177(3) 0.2143(3) 0.26413(13) 0.0368(4) Uani d . 1 . . O
O4 1.3492(4) 0.3295(4) 0.09490(13) 0.0442(5) Uani d . 1 . . O
C6 0.4989(4) 0.6706(3) 0.28176(16) 0.0231(4) Uani d . 1 . . C
O88 0.6679(3) 0.7944(3) 0.52700(15) 0.0362(4) Uani d . 1 . . O
H88A 0.8263 0.7777 0.4991 0.050 Uiso d R 1 . . H
H88B 0.6982 0.7868 0.5894 0.050 Uiso d R 1 . . H
O99 0.8729(4) 0.1202(3) 0.07403(15) 0.0446(4) Uani d . 1 . . O
H99A 0.9164 0.0379 0.1342 0.050 Uiso d R 1 . . H
H99B 0.7157 0.1535 0.0590 0.050 Uiso d R 1 . . H

loop_
_atom_site_aniso_label
_atom_site_aniso_U_11
_atom_site_aniso_U_22
_atom_site_aniso_U_33
_atom_site_aniso_U_12
_atom_site_aniso_U_13
_atom_site_aniso_U_23
Cu1 0.02031(18) 0.0334(2) 0.01536(17) 0.00197(13) -0.00034(11) -0.00253(13)
N1 0.0212(7) 0.0262(8) 0.0182(7) -0.0046(6) -0.0011(6) -0.0048(6)
N2 0.0212(8) 0.0307(9) 0.0187(7) -0.0036(6) -0.0018(6) -0.0059(6)
C3 0.0261(9) 0.0269(9) 0.0219(9) -0.0082(7) 0.0009(7) -0.0077(7)
C4 0.0345(11) 0.0330(11) 0.0194(9) -0.0099(9) 0.0009(8) -0.0049(8)
C5 0.0336(11) 0.0307(10) 0.0192(9) -0.0058(8) -0.0043(8) -0.0012(8)
C7 0.0232(9) 0.0228(9) 0.0247(9) -0.0047(7) -0.0031(7) -0.0036(7)
C8 0.0268(10) 0.0331(11) 0.0252(9) -0.0083(8) 0.0044(7) -0.0106(8)
O1 0.0214(7) 0.0356(8) 0.0210(7) 0.0001(6) -0.0022(5) -0.0033(6)
O2 0.0299(8) 0.0450(10) 0.0305(8) -0.0001(7) -0.0109(7) -0.0011(7)
O3 0.0267(8) 0.0475(10) 0.0283(8) -0.0006(7) -0.0012(6) -0.0103(7)
O4 0.0318(9) 0.0694(13) 0.0232(8) -0.0042(8) 0.0039(6) -0.0157(8)
C6 0.0248(9) 0.0224(9) 0.0210(9) -0.0060(7) -0.0031(7) -0.0041(7)
O88 0.0237(7) 0.0351(9) 0.0453(10) -0.0043(6) -0.0034(7) -0.0075(7)
O99 0.0464(10) 0.0500(11) 0.0312(9) -0.0109(9) -0.0053(8) -0.0025(8)

loop_
_atom_type_symbol
_atom_type_description
_atom_type_scat_dispersion_real
_atom_type_scat_dispersion_imag
_atom_type_scat_source
Cu Cu 0.3201 1.2651 'International Tables Vol C Tables 4.2.6.8 and 6.1.1.4'
C C 0.0033 0.0016 'International Tables Vol C Tables 4.2.6.8 and 6.1.1.4'
N N 0.0061 0.0033 'International Tables Vol C Tables 4.2.6.8 and 6.1.1.4'
O O 0.0106 0.0060 'International Tables Vol C Tables 4.2.6.8 and 6.1.1.4'
H H 0.0000 0.0000 'International Tables Vol C Tables 4.2.6.8 and 6.1.1.4'

loop_
_geom_angle_atom_site_label_1
_geom_angle_atom_site_label_2
_geom_angle_atom_site_label_3
_geom_angle_site_symmetry_1
_geom_angle_site_symmetry_3
_geom_angle
_geom_angle_publ_flag
O1 Cu1 O1 2_666 . 180.0 no
O1 Cu1 N1 2_666 2_666 82.26(8) yes
O1 Cu1 N1 . 2_666 97.74(8) no
O1 Cu1 N1 2_666 . 97.74(8) no
O1 Cu1 N1 . . 82.26(8) no
N1 Cu1 N1 2_666 . 180.0 no
N2 N1 C6 . . 121.86(17) no
N2 N1 Cu1 . . 124.82(13) no
C6 N1 Cu1 . . 113.30(14) no
N1 N2 C3 . . 118.02(18) no
N1 N2 H2 . . 118.1 no
C3 N2 H2 . . 116.9 no
N2 C3 C4 . . 123.7(2) no
N2 C3 C8 . . 114.06(19) no
C4 C3 C8 . . 122.26(19) no
C5 C4 C3 . . 117.57(19) no
C5 C4 H4A . . 121.3 no
C3 C4 H4A . . 121.2 no
C4 C5 C6 . . 117.1(2) no
C4 C5 H5A . . 121.5 no
C6 C5 H5A . . 121.3 no
O2 C7 O1 . . 126.6(2) no
O2 C7 C6 . . 119.04(19) no
O1 C7 C6 . . 114.37(17) no
O3 C8 O4 . . 123.0(2) no
O3 C8 C3 . . 120.61(19) no
O4 C8 C3 . . 116.3(2) no
C7 O1 Cu1 . . 115.84(13) no
N1 C6 C5 . . 121.75(19) no
N1 C6 C7 . . 114.05(17) no
C5 C6 C7 . . 124.15(18) no
H88A O88 H88B . . 96.0 no
H99A O99 H99B . . 119.8 no

loop_
_geom_bond_atom_site_label_1
_geom_bond_atom_site_label_2
_geom_bond_site_symmetry_2
_geom_bond_distance
_geom_bond_publ_flag
Cu1 O1 2_666 1.9603(19) yes
Cu1 O1 . 1.9603(19) no
Cu1 N1 2_666 1.9701(18) yes
Cu1 N1 . 1.9701(18) no
N1 N2 . 1.321(2) yes
N1 C6 . 1.333(3) yes
N2 C3 . 1.324(3) yes
N2 H2 . 0.900 no
C3 C4 . 1.388(3) yes
C3 C8 . 1.507(3) yes
C4 C5 . 1.372(3) yes
C4 H4A . 0.9600 no
C5 C6 . 1.386(3) yes
C5 H5A . 0.9600 no
C7 O2 . 1.222(3) yes
C7 O1 . 1.271(3) yes
C7 C6 . 1.516(3) yes
C8 O3 . 1.246(3) yes
C8 O4 . 1.261(3) yes
O88 H88A . 0.8500 no
O88 H88B . 0.8499 no
O99 H99A . 0.8500 no
O99 H99B . 0.8500 no

loop_
_geom_hbond_atom_site_label_D
_geom_hbond_atom_site_label_H
_geom_hbond_atom_site_label_A
_geom_hbond_site_symmetry_A
_geom_hbond_distance_DH
_geom_hbond_distance_HA
_geom_hbond_distance_DA
_geom_hbond_angle_DHA
N2 H2 O1 2_666 0.90 2.72 3.109(3) 108
N2 H2 O3 1_555 0.90 2.36 2.688(3) 102
O88 H88A O1 1_655 0.85 1.98 2.825(3) 177
O88 H88B O3 2_766 0.85 1.91 2.682(3) 151
O99 H99A O2 1_645 0.85 1.97 2.804(3) 168
O99 H99B O4 1_455 0.85 1.97 2.694(3) 143
